data_2005581
loop_
_publ_author_name
'Popek, T.'
'Lis, T.'

_publ_section_title
;
 Ammonium, Potassium and Lithium Salts of D, <small>L</small>-Glyceric
 Acid
;
_journal_issue 11
_journal_name_full 'Acta Crystallographica Section C'
_journal_page_first 2716
_journal_page_last 2720
_journal_paper_doi 10.1107/S0108270196007044
_journal_volume 52
_journal_year 1996
_chemical_formula_moiety 'N1 H4 +, C3 H5 O4 -'
_chemical_formula_sum 'C3 H9 N O4'
_chemical_formula_weight 123.11
_chemical_name_common 'ammonium D,L-glycerate'
_chemical_name_systematic 'ammonium D,L-glycerate'
_space_group_IT_number 14
_symmetry_cell_setting monoclinic
_symmetry_space_group_name_Hall '-P 2ybc'
_symmetry_space_group_name_H-M 'P 1 21/c 1'
_cell_angle_alpha 90.
_cell_angle_beta 102.41(4)
_cell_angle_gamma 90.
_cell_formula_units_Z 4
_cell_length_a 4.810(3)
_cell_length_b 11.175(5)
_cell_length_c 10.887(5)
_cell_measurement_reflns_used 24
_cell_measurement_temperature 300(1)
_cell_measurement_theta_max 13
_cell_measurement_theta_min 9
_cell_volume 571.5(5)
_computing_cell_refinement 'KM4 Software'
_computing_data_collection 'KM4 Software (Kuma Diffraction, 1987)'
_computing_data_reduction 'KM4 Software'
_computing_molecular_graphics 'ORTEPII (Johnson, 1976)'
_computing_structure_refinement 'SHELXL93 (Sheldrick, 1993)'
_computing_structure_solution 'SHELXS86 (Sheldrick, 1990)'
_diffrn_ambient_temperature 300.0(10)
_diffrn_measurement_device 'Kuma KM4 automatic diffractometer'
_diffrn_measurement_method 'profile data from omega/2theta scans'
_diffrn_radiation_monochromator graphite
_diffrn_radiation_source 'fine-focus sealed tube'
_diffrn_radiation_type MoK\a
_diffrn_radiation_wavelength 0.71073
_diffrn_reflns_av_R_equivalents 0.0301
_diffrn_reflns_av_sigmaI/netI 0.0492
_diffrn_reflns_limit_h_max 7
_diffrn_reflns_limit_h_min -7
_diffrn_reflns_limit_k_max 18
_diffrn_reflns_limit_k_min 0
_diffrn_reflns_limit_l_max 17
_diffrn_reflns_limit_l_min -17
_diffrn_reflns_number 2572
_diffrn_reflns_theta_max 35
_diffrn_reflns_theta_min 2
_diffrn_standards_decay_% 3
_diffrn_standards_interval_count 100
_diffrn_standards_number 3
_exptl_absorpt_coefficient_mu 0.133
_exptl_absorpt_correction_type none
_exptl_crystal_colour colourless
_exptl_crystal_density_diffrn 1.431
_exptl_crystal_density_meas 1.40
_exptl_crystal_density_method 'flotation in 1,2-dichloroethane/CHCl~3~'
_exptl_crystal_description needle
_exptl_crystal_F_000 264
_exptl_crystal_size_max 0.4
_exptl_crystal_size_mid 0.2
_exptl_crystal_size_min 0.2
_refine_diff_density_max 0.30
_refine_diff_density_min -0.18
_refine_ls_extinction_method none
_refine_ls_goodness_of_fit_all 1.048
_refine_ls_goodness_of_fit_obs 1.145
_refine_ls_hydrogen_treatment refall
_refine_ls_matrix_type full
_refine_ls_number_parameters 109
_refine_ls_number_reflns 1894
_refine_ls_number_restraints 0
_refine_ls_restrained_S_all 0.988
_refine_ls_restrained_S_obs 1.145
_refine_ls_R_factor_all 0.1209
_refine_ls_R_factor_obs 0.0418
_refine_ls_shift/esd_max 0.06
_refine_ls_shift/esd_mean 0.007
_refine_ls_structure_factor_coef Fsqd
_refine_ls_weighting_details 'w = 1/[\s^2^(Fo^2^)+(0.0506P)^2^+0.0283P] where P=(Fo^2^+2Fc^2^)/3'
_refine_ls_weighting_scheme calc
_refine_ls_wR_factor_all 0.1127
_refine_ls_wR_factor_obs 0.0957
_reflns_number_observed 1306
_reflns_number_total 2349
_reflns_observed_criterion >2sigma(I)
_cod_data_source_file bm1070.cif
_cod_data_source_block I
_cod_depositor_comments
;
The following automatic conversions were performed:

'_refine_ls_weighting_scheme' value 'calc w =
1/[\s^2^(Fo^2^)+(0.0506P)^2^+0.0283P] where P=(Fo^2^+2Fc^2^)/3' was
changed to 'calc'. New tag '_refine_ls_weighting_details' was
created. The value of the new tag was set to 'w =
1/[\s^2^(Fo^2^)+(0.0506P)^2^+0.0283P] where P=(Fo^2^+2Fc^2^)/3'.

Automatic conversion script
Id: cif_fix_values 3143 2015-03-26 13:38:13Z robertas 
;
_cod_original_sg_symbol_H-M 'P 21/c'
_cod_database_code 2005581

loop_
_symmetry_equiv_pos_as_xyz
'x, y, z'
'x, -y+1/2, z+1/2'
'-x, -y, -z'
'-x, y-1/2, -z-1/2'

loop_
_atom_site_aniso_label
_atom_site_aniso_U_11
_atom_site_aniso_U_22
_atom_site_aniso_U_33
_atom_site_aniso_U_12
_atom_site_aniso_U_13
_atom_site_aniso_U_23
N 0.0308(6) 0.0230(5) 0.0324(6) 0.0012(5) 0.0066(5) -0.0012(5)
O1 0.0314(5) 0.0243(4) 0.0422(6) -0.0017(4) 0.0175(4) 0.0011(4)
O2 0.0290(5) 0.0281(5) 0.0429(6) -0.0018(4) 0.0190(4) -0.0041(4)
O3 0.0280(5) 0.0505(6) 0.0314(5) 0.0029(5) 0.0115(4) 0.0052(5)
O4 0.0419(6) 0.0341(5) 0.0296(5) 0.0024(4) 0.0153(4) -0.0067(4)
C1 0.0225(6) 0.0261(6) 0.0233(5) 0.0001(4) 0.0045(5) -0.0020(4)
C2 0.0249(6) 0.0222(5) 0.0316(6) -0.0036(5) 0.0099(5) -0.0035(5)
C3 0.0347(7) 0.0261(6) 0.0389(7) 0.0009(5) 0.0153(6) 0.0049(5)

loop_
_atom_site_label
_atom_site_occupancy
_atom_site_fract_x
_atom_site_fract_y
_atom_site_fract_z
_atom_site_U_iso_or_equiv
_atom_site_thermal_displace_type
_atom_site_calc_flag
_atom_site_type_symbol
N 1 0.7827(3) 0.50851(10) 0.14361(12) 0.0288(3) Uani d N
O1 1 0.7350(2) 0.87804(8) 0.38414(9) 0.0312(3) Uani d O
O2 1 0.4258(3) 0.79077(8) 0.53181(10) 0.0317(3) Uani d O
O3 1 0.9956(2) 0.68000(10) 0.62888(9) 0.0359(3) Uani d O
O4 1 0.8536(3) 0.69884(9) 0.32189(9) 0.0341(3) Uani d O
C1 1 0.7272(3) 0.76504(11) 0.38444(11) 0.0240(3) Uani d C
C2 1 0.5549(3) 0.70309(10) 0.46886(12) 0.0257(3) Uani d C
C3 1 0.7484(3) 0.62038(12) 0.56066(14) 0.0321(3) Uani d C
H20 1 0.297(5) 0.7547(20) 0.5581(20) 0.051(6) Uiso d H
H30 1 0.941(6) 0.724(3) 0.691(3) 0.067(7) Uiso d H
H21 1 0.412(4) 0.6537(13) 0.4117(14) 0.021(4) Uiso d H
H31 1 0.819(4) 0.5509(16) 0.5093(18) 0.041(5) Uiso d H
H32 1 0.647(4) 0.5857(15) 0.6188(17) 0.034(5) Uiso d H
H1 1 0.930(5) 0.4615(17) 0.1469(18) 0.042(5) Uiso d H
H2 1 0.635(5) 0.4582(17) 0.1368(18) 0.040(5) Uiso d H
H3 1 0.803(5) 0.5496(18) 0.2101(20) 0.043(5) Uiso d H
H4 1 0.749(5) 0.551(3) 0.082(3) 0.055(6) Uiso d H

loop_
_atom_type_symbol
_atom_type_description
_atom_type_scat_dispersion_real
_atom_type_scat_dispersion_imag
_atom_type_scat_source
C C 0.0033 0.0016 'International Tables Vol C Tables 4.2.6.8 and 6.1.1.4'
H H 0.0000 0.0000 'International Tables Vol C Tables 4.2.6.8 and 6.1.1.4'
N N 0.0061 0.0033 'International Tables Vol C Tables 4.2.6.8 and 6.1.1.4'
O O 0.0106 0.0060 'International Tables Vol C Tables 4.2.6.8 and 6.1.1.4'

loop_
_geom_angle_atom_site_label_1
_geom_angle_atom_site_label_2
_geom_angle_atom_site_label_3
_geom_angle
_geom_angle_publ_flag
O1 C1 O4 124.9(2) yes
O1 C1 C2 118.31(10) yes
O4 C1 C2 116.7(2) yes
C1 C2 O2 109.21(10) yes
C1 C2 C3 109.6(2) yes
O2 C2 C3 111.9(2) yes
C2 C3 O3 112.5(2) yes
H1 N H2 104.4(17) no
H1 N H3 110.2(18) no
H2 N H3 110.9(17) no
H1 N H4 114.(2) no
H2 N H4 107.(2) no
H3 N H4 111.(2) no
C2 O2 H20 105(2) ?
C3 O3 H30 107(2) ?
O2 C2 H21 112.0(9) no
C3 C2 H21 108.5(8) no
C1 C2 H21 105.4(9) no
O3 C3 H31 107.1(10) no
C2 C3 H31 108.6(10) no
O3 C3 H32 109.2(10) no
C2 C3 H32 110.7(10) no
H31 C3 H32 108.5(14) no

loop_
_geom_bond_atom_site_label_1
_geom_bond_atom_site_label_2
_geom_bond_distance
_geom_bond_publ_flag
O1 C1 1.263(2) yes
O4 C1 1.248(2) yes
O2 C2 1.414(2) yes
O3 C3 1.424(2) yes
C1 C2 1.529(2) yes
C2 C3 1.523(2) yes
O2 H20 0.84(3) ?
O3 H30 0.92(3) ?
C2 H21 0.99(2) no
C3 H31 1.05(2) no
C3 H32 0.96(2) no
N H1 0.88(3) ?
N H2 0.90(2) ?
N H3 0.84(3) ?
N H4 0.81(3) ?

loop_
_geom_torsion_atom_site_label_1
_geom_torsion_atom_site_label_2
_geom_torsion_atom_site_label_3
_geom_torsion_atom_site_label_4
_geom_torsion
_geom_torsion_publ_flag
O1 C1 C2 O2 1.3(2) yes
O1 C1 C2 C3 -121.6(2) yes
O4 C1 C2 O2 -179.71(10) yes
O4 C1 C2 C3 57.4(2) yes
O2 C2 C3 O3 -68.4(2) yes
C1 C2 C3 O3 52.8(2) yes

loop_
_cod_related_entry_id
_cod_related_entry_database
_cod_related_entry_code
1 ChemSpider 8466253
